data_7246568
loop_
_publ_author_name
'Kedia, Moon'
'Soumya, K. R.'
'Phukon, Upasana'
'Mishra, Isha'
'Borkar, Reema L.'
'Vengadeshwaran, Palanichamy'
'Bhol, Mamina'
'Sathiyendiran, Malaichamy'

_publ_section_title
;
 A double ouroboros-shaped noncovalent molecular dimer
;
_journal_issue 17
_journal_name_full CrystEngComm
_journal_page_first 2518
_journal_page_last 2522
_journal_paper_doi 10.1039/D3CE00264K
_journal_volume 25
_journal_year 2023
_chemical_formula_moiety 'C45 H39 N9 S3.1[CHCl3]'
_chemical_formula_sum 'C45 H39 N9 S3'
_chemical_formula_weight 802.03
_space_group_crystal_system triclinic
_space_group_IT_number 2
_space_group_name_Hall '-P 1'
_space_group_name_H-M_alt 'P -1'
_atom_sites_solution_hydrogens geom
_audit_creation_method SHELXL-2018/3
_audit_update_record
;
2023-04-05 deposited with the CCDC.	2023-04-06 downloaded from the CCDC.
;
_cell_angle_alpha 65.064(3)
_cell_angle_beta 71.346(3)
_cell_angle_gamma 81.023(2)
_cell_formula_units_Z 2
_cell_length_a 11.1814(3)
_cell_length_b 14.2429(4)
_cell_length_c 16.0263(5)
_cell_measurement_reflns_used 10782
_cell_measurement_temperature 100(2)
_cell_measurement_theta_max 22.9940
_cell_measurement_theta_min 1.9200
_cell_volume 2192.11(13)
_computing_cell_refinement 'CrysAlisPro 1.171.40.35a (Rigaku OD, 2018)'
_computing_data_collection 'CrysAlisPro 1.171.40.35a (Rigaku OD, 2018)'
_computing_data_reduction 'CrysAlisPro 1.171.40.35a (Rigaku OD, 2018)'
_computing_molecular_graphics 'ORTEP-3 (Farrugia, 1997)'
_computing_publication_material 'SHELXL-97 (Sheldrick, 2008)'
_computing_structure_refinement 'SHELXL-2018/3 (Sheldrick, 2018)'
_computing_structure_solution 'SHELXS-97 (Sheldrick 2008)'
_diffrn_ambient_temperature 100(2)
_diffrn_measured_fraction_theta_full 0.998
_diffrn_measured_fraction_theta_max 0.998
_diffrn_measurement_device_type 'XtaLAB Synergy, Single source at offset/far, HyPix3000'
_diffrn_measurement_method '\w scans'
_diffrn_radiation_type MoK\a
_diffrn_radiation_wavelength 0.71073
_diffrn_reflns_av_R_equivalents 0.0537
_diffrn_reflns_av_unetI/netI 0.0609
_diffrn_reflns_Laue_measured_fraction_full 0.998
_diffrn_reflns_Laue_measured_fraction_max 0.998
_diffrn_reflns_limit_h_max 13
_diffrn_reflns_limit_h_min -13
_diffrn_reflns_limit_k_max 16
_diffrn_reflns_limit_k_min -16
_diffrn_reflns_limit_l_max 19
_diffrn_reflns_limit_l_min -19
_diffrn_reflns_number 42010
_diffrn_reflns_point_group_measured_fraction_full 0.998
_diffrn_reflns_point_group_measured_fraction_max 0.998
_diffrn_reflns_theta_full 24.999
_diffrn_reflns_theta_max 24.999
_diffrn_reflns_theta_min 1.923
_exptl_absorpt_coefficient_mu 0.211
_exptl_absorpt_correction_T_max 1.00000
_exptl_absorpt_correction_T_min 0.62434
_exptl_absorpt_correction_type multi-scan
_exptl_absorpt_process_details
;
CrysAlisPro 1.171.40.35a (Rigaku Oxford Diffraction, 2018)
Empirical absorption correction using spherical harmonics,
 implemented in SCALE3 ABSPACK scaling algorithm.
;
_exptl_crystal_colour colourless
_exptl_crystal_density_diffrn 1.215
_exptl_crystal_description Block
_exptl_crystal_F_000 840
_exptl_crystal_size_max 0.120
_exptl_crystal_size_mid 0.100
_exptl_crystal_size_min 0.080
_refine_diff_density_max 0.526
_refine_diff_density_min -0.400
_refine_diff_density_rms 0.048
_refine_ls_extinction_coef 0.0047(10)
_refine_ls_extinction_expression Fc^*^=kFc[1+0.001xFc^2^\l^3^/sin(2\q)]^-1/4^
_refine_ls_extinction_method 'SHELXL-2018/3 (Sheldrick 2018)'
_refine_ls_goodness_of_fit_ref 1.051
_refine_ls_hydrogen_treatment constr
_refine_ls_matrix_type full
_refine_ls_number_parameters 564
_refine_ls_number_reflns 7719
_refine_ls_number_restraints 283
_refine_ls_restrained_S_all 1.043
_refine_ls_R_factor_all 0.1003
_refine_ls_R_factor_gt 0.0616
_refine_ls_shift/su_max 0.000
_refine_ls_shift/su_mean 0.000
_refine_ls_structure_factor_coef Fsqd
_refine_ls_weighting_details 'w=1/[\s^2^(Fo^2^)+(0.0686P)^2^+1.0542P] where P=(Fo^2^+2Fc^2^)/3'
_refine_ls_weighting_scheme calc
_refine_ls_wR_factor_gt 0.1509
_refine_ls_wR_factor_ref 0.1704
_reflns_Friedel_coverage 0.000
_reflns_number_gt 4831
_reflns_number_total 7719
_reflns_threshold_expression 'I > 2\s(I)'
_cod_data_source_file d3ce00264k2.cif
_cod_data_source_block TEt
_cod_depositor_comments 'Adding full bibliography for 7246566--7246568.cif.'
_cod_database_code 7246568
_shelx_shelxl_version_number 2018/3
_shelx_space_group_comment
;
The symmetry employed for this shelxl refinement is uniquely defined
by the following loop, which should always be used as a source of
symmetry information in preference to the above space-group names.
They are only intended as comments.
;
_shelx_estimated_absorpt_t_min 0.975
_shelx_estimated_absorpt_t_max 0.983

loop_
_space_group_symop_operation_xyz
'x, y, z'
'-x, -y, -z'

loop_
_atom_site_label
_atom_site_type_symbol
_atom_site_fract_x
_atom_site_fract_y
_atom_site_fract_z
_atom_site_U_iso_or_equiv
_atom_site_adp_type
_atom_site_occupancy
_atom_site_site_symmetry_order
_atom_site_calc_flag
_atom_site_refinement_flags_posn
_atom_site_refinement_flags_adp
_atom_site_refinement_flags_occupancy
_atom_site_disorder_assembly
_atom_site_disorder_group
S1 S 1.1361(9) 0.1767(3) -0.1556(3) 0.090(2) Uani 0.430(10) 1 d D U P A 1
S1A S 1.0567(6) 0.1836(2) -0.1589(2) 0.0765(12) Uani 0.570(10) 1 d D U P A 2
S2 S 0.18151(11) 0.71329(11) 0.29567(9) 0.0882(4) Uani 1 1 d . . . . .
S3 S 0.60913(11) -0.20798(9) 0.81523(8) 0.0781(4) Uani 1 1 d . . . . .
N1 N 0.8380(2) 0.07446(19) 0.51090(18) 0.0381(6) Uani 1 1 d . . . . .
N2 N 0.8901(2) 0.0531(2) 0.64237(19) 0.0434(7) Uani 1 1 d . . . . .
N3 N 0.9578(3) 0.3437(2) 0.08158(18) 0.0442(7) Uani 1 1 d . . . . .
N4 N 1.1673(3) 0.3390(2) 0.0132(2) 0.0640(9) Uani 1 1 d . . . . .
N5 N 0.5550(2) 0.48626(19) 0.37818(18) 0.0381(6) Uani 1 1 d . . . . .
N6 N 0.5645(2) 0.6536(2) 0.35227(19) 0.0438(7) Uani 1 1 d . . . . .
N7 N 0.3044(3) 0.5411(3) 0.3333(3) 0.0724(10) Uani 1 1 d . . . . .
N8 N 0.6272(3) -0.0751(2) 0.6455(2) 0.0534(8) Uani 1 1 d . . . . .
N9 N 0.9673(12) 0.1891(13) -0.0121(11) 0.077(3) Uani 0.430(10) 1 d D U P A 1
N9A N 0.9257(10) 0.2002(9) -0.0031(8) 0.077(3) Uani 0.570(10) 1 d D U P A 2
C1 C 0.6693(3) 0.6004(2) 0.3790(2) 0.0409(8) Uani 1 1 d . . . . .
C2 C 0.7687(3) 0.6356(3) 0.3927(2) 0.0504(9) Uani 1 1 d . . . . .
H2 H 0.771950 0.706173 0.381753 0.061 Uiso 1 1 calc R U . . .
C3 C 0.8611(3) 0.5661(3) 0.4220(3) 0.0582(10) Uani 1 1 d . . . . .
H3 H 0.928807 0.588853 0.432044 0.070 Uiso 1 1 calc R U . . .
C4 C 0.8577(3) 0.4622(3) 0.4376(3) 0.0567(10) Uani 1 1 d . . . . .
H4 H 0.923702 0.416022 0.457740 0.068 Uiso 1 1 calc R U . . .
C5 C 0.7618(3) 0.4246(3) 0.4247(2) 0.0467(8) Uani 1 1 d . . . . .
H5 H 0.760276 0.354054 0.434784 0.056 Uiso 1 1 calc R U . . .
C6 C 0.6661(3) 0.4961(3) 0.3958(2) 0.0404(8) Uani 1 1 d . . . . .
C7 C 0.4989(3) 0.5837(3) 0.3533(2) 0.0422(8) Uani 1 1 d . . . . .
C8 C 0.3767(3) 0.6112(3) 0.3324(2) 0.0512(9) Uani 1 1 d . . . . .
C9 C 0.3241(4) 0.7083(3) 0.3132(3) 0.0680(11) Uani 1 1 d . . . . .
H9 H 0.362121 0.765294 0.310170 0.082 Uiso 1 1 calc R U . . .
C10 C 0.2000(4) 0.5844(4) 0.3158(4) 0.0898(16) Uani 1 1 d . . . . .
H10 H 0.137627 0.547497 0.314069 0.108 Uiso 1 1 calc R U . . .
C11 C 0.9370(3) 0.1407(2) 0.4797(2) 0.0387(8) Uani 1 1 d . . . . .
C12 C 1.0017(3) 0.2094(3) 0.3897(2) 0.0458(8) Uani 1 1 d . . . . .
H12 H 0.981044 0.218693 0.333555 0.055 Uiso 1 1 calc R U . . .
C13 C 1.0978(3) 0.2639(3) 0.3850(3) 0.0479(9) Uani 1 1 d . . . . .
H13 H 1.144224 0.311338 0.324419 0.057 Uiso 1 1 calc R U . . .
C14 C 1.1276(3) 0.2501(3) 0.4680(3) 0.0478(9) Uani 1 1 d . . . . .
H14 H 1.193870 0.288659 0.462526 0.057 Uiso 1 1 calc R U . . .
C15 C 1.0638(3) 0.1826(2) 0.5566(3) 0.0451(8) Uani 1 1 d . . . . .
H15 H 1.084573 0.174088 0.612382 0.054 Uiso 1 1 calc R U . . .
C16 C 0.9667(3) 0.1262(2) 0.5630(2) 0.0417(8) Uani 1 1 d . . . . .
C17 C 0.8157(3) 0.0234(2) 0.6085(2) 0.0401(8) Uani 1 1 d . . . . .
C18 C 0.7233(3) -0.0577(2) 0.6719(2) 0.0432(8) Uani 1 1 d . . . . .
C19 C 0.7266(4) -0.1223(3) 0.7619(3) 0.0695(11) Uani 1 1 d . . . . .
H19 H 0.787126 -0.119807 0.791137 0.083 Uiso 1 1 calc R U . . .
C20 C 0.5601(4) -0.1516(3) 0.7142(3) 0.0575(10) Uani 1 1 d . . . . .
H20 H 0.488747 -0.174537 0.708594 0.069 Uiso 1 1 calc R U . . .
C21 C 1.0127(3) 0.4006(2) 0.1119(2) 0.0420(8) Uani 1 1 d . . . . .
C22 C 0.9614(3) 0.4556(3) 0.1700(2) 0.0466(8) Uani 1 1 d . . . . .
H22 H 0.873099 0.458903 0.198769 0.056 Uiso 1 1 calc R U . . .
C23 C 1.0461(3) 0.5050(3) 0.1836(2) 0.0537(9) Uani 1 1 d . . . . .
H23 H 1.014741 0.544036 0.222051 0.064 Uiso 1 1 calc R U . . .
C24 C 1.1763(3) 0.4995(3) 0.1427(3) 0.0587(10) Uani 1 1 d . . . . .
H24 H 1.231481 0.534069 0.154265 0.070 Uiso 1 1 calc R U . . .
C25 C 1.2255(3) 0.4443(3) 0.0858(3) 0.0571(10) Uani 1 1 d . . . . .
H25 H 1.313978 0.440073 0.058170 0.069 Uiso 1 1 calc R U . . .
C26 C 1.1416(3) 0.3950(3) 0.0700(2) 0.0510(9) Uani 1 1 d . . . . .
C27 C 1.0549(4) 0.3114(3) 0.0214(3) 0.0576(10) Uani 1 1 d D . . . .
C28 C 1.0617(18) 0.254(2) -0.0347(16) 0.075(4) Uani 0.430(10) 1 d D U P A 1
C28A C 1.0306(12) 0.2556(14) -0.0334(11) 0.065(3) Uani 0.570(10) 1 d D U P A 2
C29 C 1.1677(14) 0.2481(10) -0.1046(9) 0.087(3) Uani 0.430(10) 1 d D U P A 1
H29 H 1.245914 0.279110 -0.121469 0.105 Uiso 0.430(10) 1 calc R U P A 1
C29A C 1.1082(10) 0.2604(7) -0.1190(6) 0.076(3) Uani 0.570(10) 1 d D U P A 2
H29A H 1.181702 0.300924 -0.152914 0.091 Uiso 0.570(10) 1 calc R U P A 2
C30 C 0.9971(13) 0.1487(11) -0.0757(10) 0.079(3) Uani 0.430(10) 1 d D U P A 1
H30 H 0.941028 0.105081 -0.075933 0.095 Uiso 0.430(10) 1 calc R U P A 1
C30A C 0.9340(11) 0.1562(8) -0.0636(7) 0.077(2) Uani 0.570(10) 1 d D U P A 2
H30A H 0.871264 0.110688 -0.051932 0.092 Uiso 0.570(10) 1 calc R U P A 2
C31 C 0.6671(3) 0.3553(2) 0.2504(2) 0.0375(7) Uani 1 1 d . . . . .
C32 C 0.7589(3) 0.2913(2) 0.2155(2) 0.0367(7) Uani 1 1 d . . . . .
C33 C 0.7922(3) 0.1944(2) 0.2800(2) 0.0382(8) Uani 1 1 d . . . . .
C34 C 0.7353(3) 0.1640(2) 0.3787(2) 0.0355(7) Uani 1 1 d . . . . .
C35 C 0.6411(3) 0.2266(2) 0.4140(2) 0.0358(7) Uani 1 1 d . . . . .
C36 C 0.6086(3) 0.3230(2) 0.3490(2) 0.0371(7) Uani 1 1 d . . . . .
C37 C 0.6269(3) 0.4586(2) 0.1820(2) 0.0426(8) Uani 1 1 d . . . . .
H37A H 0.701585 0.490892 0.127952 0.051 Uiso 1 1 calc R U . . .
H37B H 0.594637 0.505376 0.216186 0.051 Uiso 1 1 calc R U . . .
C38 C 0.5249(3) 0.4479(3) 0.1420(2) 0.0512(9) Uani 1 1 d . . . . .
H38A H 0.499767 0.516634 0.100950 0.077 Uiso 1 1 calc R U . . .
H38B H 0.451385 0.414462 0.195186 0.077 Uiso 1 1 calc R U . . .
H38C H 0.558214 0.405567 0.104266 0.077 Uiso 1 1 calc R U . . .
C39 C 0.5072(3) 0.3909(2) 0.3868(2) 0.0416(8) Uani 1 1 d . . . . .
H39A H 0.443015 0.410092 0.351366 0.050 Uiso 1 1 calc R U . . .
H39B H 0.464788 0.350245 0.455229 0.050 Uiso 1 1 calc R U . . .
C40 C 0.5719(3) 0.1895(2) 0.5194(2) 0.0384(7) Uani 1 1 d . . . . .
H40A H 0.554564 0.249040 0.538596 0.046 Uiso 1 1 calc R U . . .
H40B H 0.626312 0.138879 0.556694 0.046 Uiso 1 1 calc R U . . .
C41 C 0.4464(3) 0.1387(3) 0.5441(2) 0.0489(9) Uani 1 1 d . . . . .
H41A H 0.393692 0.187469 0.505178 0.073 Uiso 1 1 calc R U . . .
H41B H 0.402051 0.119978 0.612251 0.073 Uiso 1 1 calc R U . . .
H41C H 0.463584 0.076202 0.530405 0.073 Uiso 1 1 calc R U . . .
C42 C 0.7738(3) 0.0613(2) 0.4493(2) 0.0393(8) Uani 1 1 d . . . . .
H42A H 0.697476 0.019801 0.490450 0.047 Uiso 1 1 calc R U . . .
H42B H 0.830734 0.022168 0.413007 0.047 Uiso 1 1 calc R U . . .
C43 C 0.8849(3) 0.1224(2) 0.2413(2) 0.0437(8) Uani 1 1 d . . . . .
H43A H 0.940049 0.086947 0.283736 0.052 Uiso 1 1 calc R U . . .
H43B H 0.939012 0.163636 0.176706 0.052 Uiso 1 1 calc R U . . .
C44 C 0.8169(4) 0.0415(3) 0.2350(3) 0.0609(10) Uani 1 1 d . . . . .
H44A H 0.879279 -0.002071 0.207776 0.091 Uiso 1 1 calc R U . . .
H44B H 0.761197 0.076442 0.193810 0.091 Uiso 1 1 calc R U . . .
H44C H 0.766653 -0.001749 0.299343 0.091 Uiso 1 1 calc R U . . .
C45 C 0.8215(3) 0.3247(3) 0.1092(2) 0.0456(8) Uani 1 1 d . . . . .
H45A H 0.810523 0.270339 0.089245 0.055 Uiso 1 1 calc R U . . .
H45B H 0.778771 0.388831 0.074256 0.055 Uiso 1 1 calc R U . . .

loop_
_atom_site_aniso_label
_atom_site_aniso_U_11
_atom_site_aniso_U_22
_atom_site_aniso_U_33
_atom_site_aniso_U_23
_atom_site_aniso_U_13
_atom_site_aniso_U_12
S1 0.109(4) 0.081(2) 0.085(2) -0.0585(18) 0.008(2) -0.011(2)
S1A 0.097(3) 0.0838(16) 0.0669(15) -0.0531(13) -0.0187(16) 0.0052(16)
S2 0.0799(8) 0.1095(10) 0.0979(9) -0.0587(8) -0.0566(7) 0.0538(7)
S3 0.0905(8) 0.0704(8) 0.0595(7) -0.0021(6) -0.0263(6) -0.0226(6)
N1 0.0412(15) 0.0356(15) 0.0459(17) -0.0179(13) -0.0229(12) 0.0034(12)
N2 0.0490(16) 0.0430(17) 0.0481(17) -0.0216(15) -0.0240(14) 0.0040(13)
N3 0.0557(17) 0.0374(16) 0.0408(16) -0.0179(14) -0.0132(13) 0.0011(13)
N4 0.069(2) 0.051(2) 0.052(2) -0.0178(17) -0.0008(16) 0.0107(17)
N5 0.0409(14) 0.0351(16) 0.0448(16) -0.0177(13) -0.0185(12) 0.0005(12)
N6 0.0502(16) 0.0382(16) 0.0490(17) -0.0234(14) -0.0161(13) 0.0047(13)
N7 0.0542(19) 0.092(3) 0.121(3) -0.081(2) -0.0537(19) 0.0334(18)
N8 0.0580(18) 0.0461(18) 0.057(2) -0.0134(16) -0.0253(15) -0.0051(15)
N9 0.097(6) 0.075(5) 0.065(5) -0.051(4) -0.008(5) 0.012(5)
N9A 0.105(6) 0.075(4) 0.069(4) -0.056(3) -0.009(4) -0.006(5)
C1 0.0443(18) 0.0378(19) 0.043(2) -0.0202(16) -0.0092(15) -0.0020(15)
C2 0.050(2) 0.053(2) 0.058(2) -0.0337(19) -0.0069(17) -0.0097(18)
C3 0.0384(19) 0.079(3) 0.083(3) -0.058(2) -0.0169(19) 0.0022(19)
C4 0.045(2) 0.074(3) 0.076(3) -0.047(2) -0.0302(18) 0.0101(18)
C5 0.0448(19) 0.046(2) 0.061(2) -0.0273(19) -0.0240(17) 0.0034(16)
C6 0.0401(18) 0.045(2) 0.0379(19) -0.0169(16) -0.0122(14) -0.0036(15)
C7 0.0466(19) 0.043(2) 0.043(2) -0.0221(17) -0.0181(15) 0.0066(16)
C8 0.053(2) 0.057(2) 0.054(2) -0.0296(19) -0.0253(17) 0.0158(18)
C9 0.070(3) 0.052(2) 0.080(3) -0.024(2) -0.033(2) 0.021(2)
C10 0.073(3) 0.128(4) 0.137(4) -0.107(4) -0.069(3) 0.054(3)
C11 0.0372(17) 0.0378(19) 0.050(2) -0.0226(17) -0.0211(15) 0.0077(15)
C12 0.0420(18) 0.055(2) 0.047(2) -0.0227(19) -0.0185(16) 0.0034(16)
C13 0.0394(18) 0.054(2) 0.054(2) -0.0243(19) -0.0164(16) 0.0021(16)
C14 0.0382(18) 0.046(2) 0.071(3) -0.032(2) -0.0242(18) 0.0077(16)
C15 0.049(2) 0.042(2) 0.059(2) -0.0272(19) -0.0296(18) 0.0087(16)
C16 0.0385(18) 0.041(2) 0.054(2) -0.0236(18) -0.0225(16) 0.0099(15)
C17 0.0457(18) 0.0338(18) 0.049(2) -0.0200(17) -0.0235(16) 0.0094(15)
C18 0.051(2) 0.0373(19) 0.046(2) -0.0174(17) -0.0216(16) 0.0049(15)
C19 0.079(3) 0.073(3) 0.056(3) -0.014(2) -0.030(2) -0.015(2)
C20 0.065(2) 0.047(2) 0.060(3) -0.015(2) -0.023(2) -0.0077(19)
C21 0.050(2) 0.0359(19) 0.0383(19) -0.0107(16) -0.0164(15) 0.0006(15)
C22 0.0446(19) 0.055(2) 0.046(2) -0.0212(18) -0.0177(16) -0.0030(16)
C23 0.055(2) 0.062(2) 0.052(2) -0.025(2) -0.0210(18) -0.0052(18)
C24 0.053(2) 0.069(3) 0.051(2) -0.010(2) -0.0259(19) -0.013(2)
C25 0.042(2) 0.065(3) 0.048(2) -0.005(2) -0.0163(17) 0.0003(18)
C26 0.048(2) 0.046(2) 0.044(2) -0.0059(18) -0.0110(17) 0.0021(17)
C27 0.074(3) 0.044(2) 0.042(2) -0.0149(19) -0.0042(19) 0.0025(19)
C28 0.099(7) 0.053(5) 0.062(6) -0.026(5) -0.006(5) -0.001(6)
C28A 0.102(6) 0.046(4) 0.048(4) -0.030(4) -0.009(4) 0.003(5)
C29 0.113(7) 0.074(5) 0.072(5) -0.050(4) 0.002(5) 0.005(5)
C29A 0.095(5) 0.069(4) 0.067(4) -0.041(4) -0.012(4) 0.007(4)
C30 0.098(6) 0.072(5) 0.070(5) -0.047(4) -0.002(5) 0.002(5)
C30A 0.110(6) 0.075(4) 0.065(4) -0.057(3) -0.008(4) -0.003(5)
C31 0.0386(17) 0.0328(18) 0.048(2) -0.0139(16) -0.0234(15) -0.0028(14)
C32 0.0407(17) 0.0363(19) 0.0429(19) -0.0195(16) -0.0196(15) -0.0005(14)
C33 0.0401(17) 0.0377(19) 0.049(2) -0.0222(17) -0.0232(15) 0.0011(14)
C34 0.0417(17) 0.0329(18) 0.0381(19) -0.0132(15) -0.0197(14) -0.0023(14)
C35 0.0356(16) 0.0353(18) 0.0435(19) -0.0163(16) -0.0177(14) -0.0042(14)
C36 0.0351(17) 0.0336(18) 0.048(2) -0.0157(16) -0.0194(15) -0.0021(14)
C37 0.0475(19) 0.0392(19) 0.049(2) -0.0187(17) -0.0239(16) 0.0026(15)
C38 0.048(2) 0.053(2) 0.058(2) -0.0182(19) -0.0299(17) 0.0057(17)
C39 0.0354(17) 0.0387(19) 0.054(2) -0.0192(17) -0.0173(15) 0.0011(14)
C40 0.0409(17) 0.0348(18) 0.0410(19) -0.0149(16) -0.0149(15) 0.0020(14)
C41 0.048(2) 0.040(2) 0.055(2) -0.0138(18) -0.0171(17) -0.0039(16)
C42 0.0458(18) 0.0359(18) 0.0441(19) -0.0182(16) -0.0212(15) 0.0016(14)
C43 0.058(2) 0.0369(19) 0.045(2) -0.0216(17) -0.0207(16) 0.0029(16)
C44 0.089(3) 0.045(2) 0.059(2) -0.030(2) -0.023(2) -0.001(2)
C45 0.056(2) 0.043(2) 0.047(2) -0.0201(17) -0.0241(17) -0.0011(16)

loop_
_atom_type_symbol
_atom_type_description
_atom_type_scat_dispersion_real
_atom_type_scat_dispersion_imag
_atom_type_scat_source
C C 0.0033 0.0016 'International Tables Vol C Tables 4.2.6.8 and 6.1.1.4'
H H 0.0000 0.0000 'International Tables Vol C Tables 4.2.6.8 and 6.1.1.4'
N N 0.0061 0.0033 'International Tables Vol C Tables 4.2.6.8 and 6.1.1.4'
S S 0.1246 0.1234 'International Tables Vol C Tables 4.2.6.8 and 6.1.1.4'

loop_
_geom_angle_atom_site_label_1
_geom_angle_atom_site_label_2
_geom_angle_atom_site_label_3
_geom_angle
_geom_angle_site_symmetry_1
_geom_angle_site_symmetry_3
_geom_angle_publ_flag
C30 S1 C29 90.6(5) . . ?
C30A S1A C29A 88.2(4) . . ?
C9 S2 C10 89.1(2) . . ?
C19 S3 C20 88.99(19) . . ?
C17 N1 C11 106.3(2) . . ?
C17 N1 C42 127.8(2) . . ?
C11 N1 C42 125.9(3) . . ?
C17 N2 C16 105.1(3) . . ?
C27 N3 C21 106.0(3) . . ?
C27 N3 C45 128.0(3) . . ?
C21 N3 C45 126.0(3) . . ?
C27 N4 C26 104.4(3) . . ?
C7 N5 C6 105.5(2) . . ?
C7 N5 C39 127.5(2) . . ?
C6 N5 C39 127.0(3) . . ?
C7 N6 C1 105.1(3) . . ?
C10 N7 C8 110.4(3) . . ?
C20 N8 C18 110.8(3) . . ?
C30 N9 C28 107.9(9) . . ?
C30A N9A C28A 109.1(7) . . ?
N6 C1 C6 110.5(3) . . ?
N6 C1 C2 129.7(3) . . ?
C6 C1 C2 119.8(3) . . ?
C3 C2 C1 118.5(3) . . ?
C3 C2 H2 120.7 . . ?
C1 C2 H2 120.7 . . ?
C2 C3 C4 121.2(3) . . ?
C2 C3 H3 119.4 . . ?
C4 C3 H3 119.4 . . ?
C5 C4 C3 122.0(3) . . ?
C5 C4 H4 119.0 . . ?
C3 C4 H4 119.0 . . ?
C4 C5 C6 116.5(3) . . ?
C4 C5 H5 121.8 . . ?
C6 C5 H5 121.8 . . ?
C1 C6 N5 105.5(3) . . ?
C1 C6 C5 122.0(3) . . ?
N5 C6 C5 132.5(3) . . ?
N6 C7 N5 113.4(3) . . ?
N6 C7 C8 120.8(3) . . ?
N5 C7 C8 125.7(3) . . ?
C9 C8 N7 114.6(3) . . ?
C9 C8 C7 122.4(3) . . ?
N7 C8 C7 123.0(3) . . ?
C8 C9 S2 110.5(3) . . ?
C8 C9 H9 124.7 . . ?
S2 C9 H9 124.7 . . ?
N7 C10 S2 115.4(3) . . ?
N7 C10 H10 122.3 . . ?
S2 C10 H10 122.3 . . ?
C12 C11 N1 132.9(3) . . ?
C12 C11 C16 121.9(3) . . ?
N1 C11 C16 105.2(3) . . ?
C13 C12 C11 117.2(3) . . ?
C13 C12 H12 121.4 . . ?
C11 C12 H12 121.4 . . ?
C12 C13 C14 121.1(3) . . ?
C12 C13 H13 119.4 . . ?
C14 C13 H13 119.4 . . ?
C15 C14 C13 121.5(3) . . ?
C15 C14 H14 119.2 . . ?
C13 C14 H14 119.2 . . ?
C14 C15 C16 118.3(3) . . ?
C14 C15 H15 120.8 . . ?
C16 C15 H15 120.8 . . ?
N2 C16 C15 129.8(3) . . ?
N2 C16 C11 110.4(3) . . ?
C15 C16 C11 119.8(3) . . ?
N2 C17 N1 112.9(3) . . ?
N2 C17 C18 121.2(3) . . ?
N1 C17 C18 125.9(3) . . ?
C19 C18 N8 114.2(3) . . ?
C19 C18 C17 122.7(3) . . ?
N8 C18 C17 123.1(3) . . ?
C18 C19 S3 111.0(3) . . ?
C18 C19 H19 124.5 . . ?
S3 C19 H19 124.5 . . ?
N8 C20 S3 115.0(3) . . ?
N8 C20 H20 122.5 . . ?
S3 C20 H20 122.5 . . ?
C26 C21 C22 122.2(3) . . ?
C26 C21 N3 105.4(3) . . ?
C22 C21 N3 132.3(3) . . ?
C23 C22 C21 116.3(3) . . ?
C23 C22 H22 121.8 . . ?
C21 C22 H22 121.8 . . ?
C22 C23 C24 122.3(3) . . ?
C22 C23 H23 118.9 . . ?
C24 C23 H23 118.9 . . ?
C25 C24 C23 120.7(3) . . ?
C25 C24 H24 119.7 . . ?
C23 C24 H24 119.7 . . ?
C24 C25 C26 118.1(3) . . ?
C24 C25 H25 121.0 . . ?
C26 C25 H25 121.0 . . ?
N4 C26 C21 110.7(3) . . ?
N4 C26 C25 128.8(3) . . ?
C21 C26 C25 120.4(3) . . ?
N4 C27 N3 113.3(3) . . ?
N4 C27 C28 112.8(8) . . ?
N3 C27 C28 133.9(8) . . ?
N4 C27 C28A 125.2(6) . . ?
N3 C27 C28A 121.3(6) . . ?
C29 C28 N9 115.4(9) . . ?
C29 C28 C27 122.9(10) . . ?
N9 C28 C27 121.1(10) . . ?
C29A C28A N9A 113.8(7) . . ?
C29A C28A C27 123.2(8) . . ?
N9A C28A C27 123.0(7) . . ?
C28 C29 S1 108.3(8) . . ?
C28 C29 H29 125.8 . . ?
S1 C29 H29 125.8 . . ?
C28A C29A S1A 111.2(6) . . ?
C28A C29A H29A 124.4 . . ?
S1A C29A H29A 124.4 . . ?
N9 C30 S1 116.9(8) . . ?
N9 C30 H30 121.6 . . ?
S1 C30 H30 121.6 . . ?
N9A C30A S1A 117.4(6) . . ?
N9A C30A H30A 121.3 . . ?
S1A C30A H30A 121.3 . . ?
C36 C31 C32 119.9(3) . . ?
C36 C31 C37 119.2(3) . . ?
C32 C31 C37 120.9(3) . . ?
C31 C32 C33 120.0(3) . . ?
C31 C32 C45 120.4(3) . . ?
C33 C32 C45 119.6(3) . . ?
C34 C33 C32 119.6(3) . . ?
C34 C33 C43 120.7(3) . . ?
C32 C33 C43 119.6(3) . . ?
C33 C34 C35 120.7(3) . . ?
C33 C34 C42 120.1(3) . . ?
C35 C34 C42 119.2(3) . . ?
C34 C35 C36 119.1(3) . . ?
C34 C35 C40 120.6(3) . . ?
C36 C35 C40 120.2(3) . . ?
C31 C36 C35 120.6(3) . . ?
C31 C36 C39 120.1(3) . . ?
C35 C36 C39 119.3(3) . . ?
C31 C37 C38 112.8(3) . . ?
C31 C37 H37A 109.0 . . ?
C38 C37 H37A 109.0 . . ?
C31 C37 H37B 109.0 . . ?
C38 C37 H37B 109.0 . . ?
H37A C37 H37B 107.8 . . ?
C37 C38 H38A 109.5 . . ?
C37 C38 H38B 109.5 . . ?
H38A C38 H38B 109.5 . . ?
C37 C38 H38C 109.5 . . ?
H38A C38 H38C 109.5 . . ?
H38B C38 H38C 109.5 . . ?
N5 C39 C36 114.0(2) . . ?
N5 C39 H39A 108.8 . . ?
C36 C39 H39A 108.8 . . ?
N5 C39 H39B 108.8 . . ?
C36 C39 H39B 108.8 . . ?
H39A C39 H39B 107.7 . . ?
C35 C40 C41 112.2(2) . . ?
C35 C40 H40A 109.2 . . ?
C41 C40 H40A 109.2 . . ?
C35 C40 H40B 109.2 . . ?
C41 C40 H40B 109.2 . . ?
H40A C40 H40B 107.9 . . ?
C40 C41 H41A 109.5 . . ?
C40 C41 H41B 109.5 . . ?
H41A C41 H41B 109.5 . . ?
C40 C41 H41C 109.5 . . ?
H41A C41 H41C 109.5 . . ?
H41B C41 H41C 109.5 . . ?
N1 C42 C34 112.9(2) . . ?
N1 C42 H42A 109.0 . . ?
C34 C42 H42A 109.0 . . ?
N1 C42 H42B 109.0 . . ?
C34 C42 H42B 109.0 . . ?
H42A C42 H42B 107.8 . . ?
C33 C43 C44 111.6(3) . . ?
C33 C43 H43A 109.3 . . ?
C44 C43 H43A 109.3 . . ?
C33 C43 H43B 109.3 . . ?
C44 C43 H43B 109.3 . . ?
H43A C43 H43B 108.0 . . ?
C43 C44 H44A 109.5 . . ?
C43 C44 H44B 109.5 . . ?
H44A C44 H44B 109.5 . . ?
C43 C44 H44C 109.5 . . ?
H44A C44 H44C 109.5 . . ?
H44B C44 H44C 109.5 . . ?
N3 C45 C32 113.2(2) . . ?
N3 C45 H45A 108.9 . . ?
C32 C45 H45A 108.9 . . ?
N3 C45 H45B 108.9 . . ?
C32 C45 H45B 108.9 . . ?
H45A C45 H45B 107.7 . . ?

loop_
_geom_bond_atom_site_label_1
_geom_bond_atom_site_label_2
_geom_bond_distance
_geom_bond_site_symmetry_2
_geom_bond_publ_flag
S1 C30 1.644(11) . ?
S1 C29 1.680(10) . ?
S1A C30A 1.641(9) . ?
S1A C29A 1.719(8) . ?
S2 C9 1.691(4) . ?
S2 C10 1.715(5) . ?
S3 C19 1.688(4) . ?
S3 C20 1.704(4) . ?
N1 C17 1.373(4) . ?
N1 C11 1.393(4) . ?
N1 C42 1.475(3) . ?
N2 C17 1.326(4) . ?
N2 C16 1.378(4) . ?
N3 C27 1.368(4) . ?
N3 C21 1.396(4) . ?
N3 C45 1.479(4) . ?
N4 C27 1.326(5) . ?
N4 C26 1.386(4) . ?
N5 C7 1.379(4) . ?
N5 C6 1.398(4) . ?
N5 C39 1.474(4) . ?
N6 C7 1.317(4) . ?
N6 C1 1.379(4) . ?
N7 C10 1.289(4) . ?
N7 C8 1.372(4) . ?
N8 C20 1.295(4) . ?
N8 C18 1.363(4) . ?
N9 C30 1.304(11) . ?
N9 C28 1.368(12) . ?
N9A C30A 1.333(9) . ?
N9A C28A 1.355(9) . ?
C1 C6 1.397(4) . ?
C1 C2 1.399(4) . ?
C2 C3 1.366(5) . ?
C2 H2 0.9500 . ?
C3 C4 1.399(5) . ?
C3 H3 0.9500 . ?
C4 C5 1.376(4) . ?
C4 H4 0.9500 . ?
C5 C6 1.405(4) . ?
C5 H5 0.9500 . ?
C7 C8 1.465(4) . ?
C8 C9 1.363(5) . ?
C9 H9 0.9500 . ?
C10 H10 0.9500 . ?
C11 C12 1.388(4) . ?
C11 C16 1.402(4) . ?
C12 C13 1.386(4) . ?
C12 H12 0.9500 . ?
C13 C14 1.401(4) . ?
C13 H13 0.9500 . ?
C14 C15 1.365(5) . ?
C14 H14 0.9500 . ?
C15 C16 1.401(4) . ?
C15 H15 0.9500 . ?
C17 C18 1.465(4) . ?
C18 C19 1.354(5) . ?
C19 H19 0.9500 . ?
C20 H20 0.9500 . ?
C21 C26 1.388(4) . ?
C21 C22 1.394(4) . ?
C22 C23 1.380(4) . ?
C22 H22 0.9500 . ?
C23 C24 1.398(5) . ?
C23 H23 0.9500 . ?
C24 C25 1.378(5) . ?
C24 H24 0.9500 . ?
C25 C26 1.395(5) . ?
C25 H25 0.9500 . ?
C27 C28 1.430(10) . ?
C27 C28A 1.511(8) . ?
C28 C29 1.364(12) . ?
C28A C29A 1.348(10) . ?
C29 H29 0.9500 . ?
C29A H29A 0.9500 . ?
C30 H30 0.9500 . ?
C30A H30A 0.9500 . ?
C31 C36 1.399(4) . ?
C31 C32 1.403(4) . ?
C31 C37 1.522(4) . ?
C32 C33 1.412(4) . ?
C32 C45 1.509(4) . ?
C33 C34 1.400(4) . ?
C33 C43 1.518(4) . ?
C34 C35 1.405(4) . ?
C34 C42 1.525(4) . ?
C35 C36 1.408(4) . ?
C35 C40 1.508(4) . ?
C36 C39 1.517(4) . ?
C37 C38 1.529(4) . ?
C37 H37A 0.9900 . ?
C37 H37B 0.9900 . ?
C38 H38A 0.9800 . ?
C38 H38B 0.9800 . ?
C38 H38C 0.9800 . ?
C39 H39A 0.9900 . ?
C39 H39B 0.9900 . ?
C40 C41 1.540(4) . ?
C40 H40A 0.9900 . ?
C40 H40B 0.9900 . ?
C41 H41A 0.9800 . ?
C41 H41B 0.9800 . ?
C41 H41C 0.9800 . ?
C42 H42A 0.9900 . ?
C42 H42B 0.9900 . ?
C43 C44 1.529(4) . ?
C43 H43A 0.9900 . ?
C43 H43B 0.9900 . ?
C44 H44A 0.9800 . ?
C44 H44B 0.9800 . ?
C44 H44C 0.9800 . ?
C45 H45A 0.9900 . ?
C45 H45B 0.9900 . ?

loop_
_geom_torsion_atom_site_label_1
_geom_torsion_atom_site_label_2
_geom_torsion_atom_site_label_3
_geom_torsion_atom_site_label_4
_geom_torsion
_geom_torsion_site_symmetry_1
_geom_torsion_site_symmetry_2
_geom_torsion_site_symmetry_3
_geom_torsion_site_symmetry_4
_geom_torsion_publ_flag
C7 N6 C1 C6 0.4(4) . . . . ?
C7 N6 C1 C2 -177.8(3) . . . . ?
N6 C1 C2 C3 178.3(3) . . . . ?
C6 C1 C2 C3 0.2(5) . . . . ?
C1 C2 C3 C4 0.5(5) . . . . ?
C2 C3 C4 C5 -0.3(6) . . . . ?
C3 C4 C5 C6 -0.6(5) . . . . ?
N6 C1 C6 N5 0.2(3) . . . . ?
C2 C1 C6 N5 178.6(3) . . . . ?
N6 C1 C6 C5 -179.6(3) . . . . ?
C2 C1 C6 C5 -1.2(5) . . . . ?
C7 N5 C6 C1 -0.7(3) . . . . ?
C39 N5 C6 C1 -179.3(3) . . . . ?
C7 N5 C6 C5 179.1(3) . . . . ?
C39 N5 C6 C5 0.4(5) . . . . ?
C4 C5 C6 C1 1.4(5) . . . . ?
C4 C5 C6 N5 -178.4(3) . . . . ?
C1 N6 C7 N5 -0.8(4) . . . . ?
C1 N6 C7 C8 177.4(3) . . . . ?
C6 N5 C7 N6 1.0(4) . . . . ?
C39 N5 C7 N6 179.6(3) . . . . ?
C6 N5 C7 C8 -177.1(3) . . . . ?
C39 N5 C7 C8 1.5(5) . . . . ?
C10 N7 C8 C9 -0.2(5) . . . . ?
C10 N7 C8 C7 177.8(4) . . . . ?
N6 C7 C8 C9 -1.5(5) . . . . ?
N5 C7 C8 C9 176.4(3) . . . . ?
N6 C7 C8 N7 -179.4(3) . . . . ?
N5 C7 C8 N7 -1.5(5) . . . . ?
N7 C8 C9 S2 -0.2(4) . . . . ?
C7 C8 C9 S2 -178.2(3) . . . . ?
C10 S2 C9 C8 0.4(3) . . . . ?
C8 N7 C10 S2 0.5(5) . . . . ?
C9 S2 C10 N7 -0.5(4) . . . . ?
C17 N1 C11 C12 178.6(3) . . . . ?
C42 N1 C11 C12 0.0(5) . . . . ?
C17 N1 C11 C16 -1.2(3) . . . . ?
C42 N1 C11 C16 -179.7(3) . . . . ?
N1 C11 C12 C13 -179.8(3) . . . . ?
C16 C11 C12 C13 -0.1(5) . . . . ?
C11 C12 C13 C14 -0.2(5) . . . . ?
C12 C13 C14 C15 0.1(5) . . . . ?
C13 C14 C15 C16 0.2(5) . . . . ?
C17 N2 C16 C15 -179.4(3) . . . . ?
C17 N2 C16 C11 0.2(3) . . . . ?
C14 C15 C16 N2 179.0(3) . . . . ?
C14 C15 C16 C11 -0.5(4) . . . . ?
C12 C11 C16 N2 -179.1(3) . . . . ?
N1 C11 C16 N2 0.6(3) . . . . ?
C12 C11 C16 C15 0.5(5) . . . . ?
N1 C11 C16 C15 -179.8(3) . . . . ?
C16 N2 C17 N1 -1.0(3) . . . . ?
C16 N2 C17 C18 177.6(3) . . . . ?
C11 N1 C17 N2 1.4(3) . . . . ?
C42 N1 C17 N2 179.9(3) . . . . ?
C11 N1 C17 C18 -177.1(3) . . . . ?
C42 N1 C17 C18 1.4(5) . . . . ?
C20 N8 C18 C19 -0.3(4) . . . . ?
C20 N8 C18 C17 179.3(3) . . . . ?
N2 C17 C18 C19 -15.2(5) . . . . ?
N1 C17 C18 C19 163.1(3) . . . . ?
N2 C17 C18 N8 165.2(3) . . . . ?
N1 C17 C18 N8 -16.5(5) . . . . ?
N8 C18 C19 S3 0.7(4) . . . . ?
C17 C18 C19 S3 -179.0(3) . . . . ?
C20 S3 C19 C18 -0.6(3) . . . . ?
C18 N8 C20 S3 -0.2(4) . . . . ?
C19 S3 C20 N8 0.5(3) . . . . ?
C27 N3 C21 C26 -2.3(3) . . . . ?
C45 N3 C21 C26 178.4(3) . . . . ?
C27 N3 C21 C22 177.0(3) . . . . ?
C45 N3 C21 C22 -2.2(5) . . . . ?
C26 C21 C22 C23 0.3(5) . . . . ?
N3 C21 C22 C23 -178.9(3) . . . . ?
C21 C22 C23 C24 -0.9(5) . . . . ?
C22 C23 C24 C25 0.6(5) . . . . ?
C23 C24 C25 C26 0.3(5) . . . . ?
C27 N4 C26 C21 -0.2(4) . . . . ?
C27 N4 C26 C25 -178.4(3) . . . . ?
C22 C21 C26 N4 -177.9(3) . . . . ?
N3 C21 C26 N4 1.6(4) . . . . ?
C22 C21 C26 C25 0.6(5) . . . . ?
N3 C21 C26 C25 180.0(3) . . . . ?
C24 C25 C26 N4 177.2(3) . . . . ?
C24 C25 C26 C21 -0.9(5) . . . . ?
C26 N4 C27 N3 -1.4(4) . . . . ?
C26 N4 C27 C28 178.8(14) . . . . ?
C26 N4 C27 C28A 174.9(10) . . . . ?
C21 N3 C27 N4 2.4(4) . . . . ?
C45 N3 C27 N4 -178.3(3) . . . . ?
C21 N3 C27 C28 -177.8(18) . . . . ?
C45 N3 C27 C28 1.4(19) . . . . ?
C21 N3 C27 C28A -174.1(10) . . . . ?
C45 N3 C27 C28A 5.2(11) . . . . ?
C30 N9 C28 C29 -10(3) . . . . ?
C30 N9 C28 C27 179(2) . . . . ?
N4 C27 C28 C29 -14(3) . . . . ?
N3 C27 C28 C29 166.6(15) . . . . ?
N4 C27 C28 N9 157.0(19) . . . . ?
N3 C27 C28 N9 -23(4) . . . . ?
C30A N9A C28A C29A 6.0(19) . . . . ?
C30A N9A C28A C27 -177.0(15) . . . . ?
N4 C27 C28A C29A -25(2) . . . . ?
N3 C27 C28A C29A 151.0(13) . . . . ?
N4 C27 C28A N9A 158.2(12) . . . . ?
N3 C27 C28A N9A -26(2) . . . . ?
N9 C28 C29 S1 11(3) . . . . ?
C27 C28 C29 S1 -178(2) . . . . ?
C30 S1 C29 C28 -6.3(17) . . . . ?
N9A C28A C29A S1A -5.7(18) . . . . ?
C27 C28A C29A S1A 177.3(13) . . . . ?
C30A S1A C29A C28A 2.8(11) . . . . ?
C28 N9 C30 S1 5(2) . . . . ?
C29 S1 C30 N9 1.0(14) . . . . ?
C28A N9A C30A S1A -3.9(16) . . . . ?
C29A S1A C30A N9A 0.6(10) . . . . ?
C36 C31 C32 C33 -0.1(4) . . . . ?
C37 C31 C32 C33 -178.2(2) . . . . ?
C36 C31 C32 C45 179.2(2) . . . . ?
C37 C31 C32 C45 1.1(4) . . . . ?
C31 C32 C33 C34 -1.4(4) . . . . ?
C45 C32 C33 C34 179.2(2) . . . . ?
C31 C32 C33 C43 175.8(2) . . . . ?
C45 C32 C33 C43 -3.6(4) . . . . ?
C32 C33 C34 C35 3.0(4) . . . . ?
C43 C33 C34 C35 -174.2(2) . . . . ?
C32 C33 C34 C42 -177.9(2) . . . . ?
C43 C33 C34 C42 4.9(4) . . . . ?
C33 C34 C35 C36 -2.9(4) . . . . ?
C42 C34 C35 C36 178.0(2) . . . . ?
C33 C34 C35 C40 174.6(2) . . . . ?
C42 C34 C35 C40 -4.6(4) . . . . ?
C32 C31 C36 C35 0.2(4) . . . . ?
C37 C31 C36 C35 178.3(2) . . . . ?
C32 C31 C36 C39 -178.6(2) . . . . ?
C37 C31 C36 C39 -0.5(4) . . . . ?
C34 C35 C36 C31 1.3(4) . . . . ?
C40 C35 C36 C31 -176.2(2) . . . . ?
C34 C35 C36 C39 -179.9(2) . . . . ?
C40 C35 C36 C39 2.6(4) . . . . ?
C36 C31 C37 C38 -93.8(3) . . . . ?
C32 C31 C37 C38 84.3(3) . . . . ?
C7 N5 C39 C36 140.5(3) . . . . ?
C6 N5 C39 C36 -41.1(4) . . . . ?
C31 C36 C39 N5 -69.9(3) . . . . ?
C35 C36 C39 N5 111.3(3) . . . . ?
C34 C35 C40 C41 -95.0(3) . . . . ?
C36 C35 C40 C41 82.5(3) . . . . ?
C17 N1 C42 C34 133.4(3) . . . . ?
C11 N1 C42 C34 -48.3(4) . . . . ?
C33 C34 C42 N1 113.6(3) . . . . ?
C35 C34 C42 N1 -67.2(3) . . . . ?
C34 C33 C43 C44 80.6(3) . . . . ?
C32 C33 C43 C44 -96.5(3) . . . . ?
C27 N3 C45 C32 134.3(3) . . . . ?
C21 N3 C45 C32 -46.5(4) . . . . ?
C31 C32 C45 N3 113.9(3) . . . . ?
C33 C32 C45 N3 -66.8(3) . . . . ?
